data_2227584
loop_
_publ_author_name
'Raza, Abdul Rauf'
'Saddiqa, Aisha'
'Tahir, M. Nawaz'
'Saddiq, Sadia'

_publ_section_title
;
 2-(2-Oxothiolan-3-yl)isoindoline-1,3-dione
;
_journal_coeditor_code HB5705
_journal_issue 11
_journal_name_full 'Acta Crystallographica Section E'
_journal_page_first o2979
_journal_paper_doi 10.1107/S1600536810043400
_journal_volume 66
_journal_year 2010
_chemical_formula_iupac 'C12 H9 N O3 S'
_chemical_formula_moiety 'C12 H9 N O3 S'
_chemical_formula_sum 'C12 H9 N O3 S'
_chemical_formula_weight 247.26
_chemical_name_systematic
;
2-(2-Oxothiolan-3-yl)isoindoline-1,3-dione
;
_space_group_IT_number 14
_symmetry_cell_setting monoclinic
_symmetry_space_group_name_Hall '-P 2ybc'
_symmetry_space_group_name_H-M 'P 1 21/c 1'
_atom_sites_solution_hydrogens geom
_atom_sites_solution_primary direct
_atom_sites_solution_secondary difmap
_audit_creation_method SHELXL97
_cell_angle_alpha 90
_cell_angle_beta 99.296(9)
_cell_angle_gamma 90
_cell_formula_units_Z 4
_cell_length_a 8.0601(13)
_cell_length_b 6.9860(11)
_cell_length_c 19.709(3)
_cell_measurement_reflns_used 1105
_cell_measurement_temperature 296(2)
_cell_measurement_theta_max 25.00
_cell_measurement_theta_min 2.09
_cell_volume 1095.2(3)
_computing_cell_refinement 'SAINT (Bruker, 2009)'
_computing_data_collection 'APEX2 (Bruker, 2009)'
_computing_data_reduction 'SAINT (Bruker, 2009)'
_computing_molecular_graphics
;
ORTEP-3 (Farrugia, 1997) and PLATON (Spek, 2009)
;
_computing_publication_material
;
WinGX (Farrugia, 1999) and PLATON (Spek, 2009)
;
_computing_structure_refinement 'SHELXL97 (Sheldrick, 2008)'
_computing_structure_solution 'SHELXS97 (Sheldrick, 2008)'
_diffrn_ambient_temperature 296(2)
_diffrn_detector_area_resol_mean 8.2
_diffrn_measured_fraction_theta_full 0.999
_diffrn_measured_fraction_theta_max 0.999
_diffrn_measurement_device_type 'Bruker Kappa APEXII CCD'
_diffrn_measurement_method \w
_diffrn_radiation_monochromator graphite
_diffrn_radiation_source 'fine-focus sealed tube'
_diffrn_radiation_type MoK\a
_diffrn_radiation_wavelength 0.71073
_diffrn_reflns_av_R_equivalents 0.0925
_diffrn_reflns_av_sigmaI/netI 0.0604
_diffrn_reflns_limit_h_max 9
_diffrn_reflns_limit_h_min -9
_diffrn_reflns_limit_k_max 8
_diffrn_reflns_limit_k_min -8
_diffrn_reflns_limit_l_max 23
_diffrn_reflns_limit_l_min -23
_diffrn_reflns_number 14781
_diffrn_reflns_theta_full 25.00
_diffrn_reflns_theta_max 25.00
_diffrn_reflns_theta_min 2.09
_diffrn_standards_number 0
_exptl_absorpt_coefficient_mu 0.290
_exptl_absorpt_correction_T_max 0.978
_exptl_absorpt_correction_T_min 0.968
_exptl_absorpt_correction_type multi-scan
_exptl_absorpt_process_details '(SADABS; Bruker, 2005)'
_exptl_crystal_colour colourless
_exptl_crystal_density_diffrn 1.500
_exptl_crystal_density_method 'not measured'
_exptl_crystal_description needle
_exptl_crystal_F_000 512
_exptl_crystal_size_max 0.24
_exptl_crystal_size_mid 0.10
_exptl_crystal_size_min 0.08
_refine_diff_density_max 0.398
_refine_diff_density_min -0.314
_refine_ls_goodness_of_fit_ref 1.019
_refine_ls_hydrogen_treatment constr
_refine_ls_matrix_type full
_refine_ls_number_parameters 154
_refine_ls_number_reflns 1934
_refine_ls_number_restraints 0
_refine_ls_restrained_S_all 1.019
_refine_ls_R_factor_all 0.1140
_refine_ls_R_factor_gt 0.0550
_refine_ls_shift/su_max 0.000
_refine_ls_shift/su_mean 0.000
_refine_ls_structure_factor_coef Fsqd
_refine_ls_weighting_details 'calc w = 1/[\s^2^(Fo^2^)+(0.0651P)^2^+0.3208P] where P=(Fo^2^+2Fc^2^)/3'
_refine_ls_weighting_scheme calc
_refine_ls_wR_factor_gt 0.1227
_refine_ls_wR_factor_ref 0.1510
_reflns_number_gt 1105
_reflns_number_total 1934
_reflns_threshold_expression I>2\s(I)
_cod_data_source_file hb5705.cif
_cod_data_source_block I
_cod_original_sg_symbol_H-M 'P 21/c'
_cod_database_code 2227584
_cod_database_fobs_code 2227584

loop_
_symmetry_equiv_pos_site_id
_symmetry_equiv_pos_as_xyz
1 x,y,z
2 -x,1/2+y,1/2-z
3 -x,-y,-z
4 x,1/2-y,1/2+z

loop_
_atom_site_aniso_label
_atom_site_aniso_U_11
_atom_site_aniso_U_22
_atom_site_aniso_U_33
_atom_site_aniso_U_12
_atom_site_aniso_U_13
_atom_site_aniso_U_23
S1 0.0529(7) 0.0572(7) 0.0828(9) 0.0032(5) -0.0094(6) 0.0022(6)
O1 0.0456(18) 0.086(2) 0.078(2) -0.0061(15) 0.0178(16) -0.0142(16)
O2 0.0619(19) 0.075(2) 0.076(2) -0.0060(16) 0.0255(17) -0.0102(16)
O3 0.0674(19) 0.0400(16) 0.078(2) -0.0076(14) 0.0106(16) -0.0004(14)
N1 0.0420(19) 0.0466(18) 0.049(2) 0.0011(14) 0.0038(16) 0.0021(15)
C1 0.040(2) 0.042(2) 0.067(3) -0.0027(18) 0.009(2) 0.0031(18)
C2 0.043(2) 0.037(2) 0.052(3) -0.0082(16) 0.003(2) 0.0049(17)
C3 0.069(3) 0.051(2) 0.058(3) -0.013(2) 0.004(2) 0.009(2)
C4 0.091(4) 0.056(3) 0.059(3) -0.017(3) -0.022(3) 0.010(2)
C5 0.054(3) 0.044(3) 0.111(5) -0.006(2) -0.019(3) 0.018(3)
C6 0.041(2) 0.037(2) 0.092(4) -0.0023(18) -0.001(2) 0.004(2)
C7 0.039(2) 0.029(2) 0.069(3) -0.0025(16) -0.002(2) 0.0051(17)
C8 0.042(2) 0.038(2) 0.068(3) -0.0018(17) 0.016(2) 0.0010(19)
C9 0.046(2) 0.048(2) 0.053(2) -0.0043(18) 0.006(2) -0.0034(19)
C10 0.061(3) 0.041(2) 0.058(3) -0.005(2) 0.006(2) -0.0018(18)
C11 0.056(3) 0.053(2) 0.056(3) -0.007(2) 0.006(2) -0.009(2)
C12 0.048(2) 0.042(2) 0.044(2) -0.0006(18) 0.0098(19) 0.0016(17)

loop_
_atom_site_type_symbol
_atom_site_label
_atom_site_fract_x
_atom_site_fract_y
_atom_site_fract_z
_atom_site_U_iso_or_equiv
_atom_site_thermal_displace_type
_atom_site_calc_flag
_atom_site_refinement_flags
_atom_site_occupancy
S S1 1.27260(14) 0.17317(15) 0.21281(6) 0.0666(4) Uani . . 1.000
O O1 1.0043(4) 0.2417(4) 0.01824(15) 0.0690(11) Uani . . 1.000
O O2 0.6135(4) 0.3134(4) 0.15927(16) 0.0694(11) Uani . . 1.000
O O3 1.0050(3) -0.0304(4) 0.16664(14) 0.0619(11) Uani . . 1.000
N N1 0.8391(4) 0.2932(4) 0.10189(16) 0.0463(11) Uani . . 1.000
C C1 0.8677(5) 0.2558(5) 0.0348(2) 0.0496(14) Uani . . 1.000
C C2 0.6994(5) 0.2417(5) -0.0077(2) 0.0445(14) Uani . . 1.000
C C3 0.6538(6) 0.2073(5) -0.0763(2) 0.0600(16) Uani . . 1.000
C C4 0.4821(7) 0.1996(6) -0.1015(2) 0.0724(19) Uani . . 1.000
C C5 0.3638(6) 0.2223(6) -0.0585(3) 0.073(2) Uani . . 1.000
C C6 0.4108(5) 0.2546(5) 0.0105(3) 0.0580(16) Uani . . 1.000
C C7 0.5801(4) 0.2646(5) 0.0350(2) 0.0469(14) Uani . . 1.000
C C8 0.6676(5) 0.2926(5) 0.1061(2) 0.0486(14) Uani . . 1.000
C C9 0.9686(4) 0.3132(5) 0.1613(2) 0.0492(12) Uani . . 1.000
C C10 1.0927(5) 0.4715(5) 0.1568(2) 0.0537(16) Uani . . 1.000
C C11 1.2487(5) 0.4309(5) 0.2093(2) 0.0553(16) Uani . . 1.000
C C12 1.0662(5) 0.1259(5) 0.17663(18) 0.0444(12) Uani . . 1.000
H H3 0.73362 0.18977 -0.10491 0.0718 Uiso . . 1.000
H H4 0.44640 0.17879 -0.14821 0.0870 Uiso . . 1.000
H H5 0.25006 0.21559 -0.07677 0.0880 Uiso . . 1.000
H H6 0.33150 0.26915 0.03956 0.0696 Uiso . . 1.000
H H9 0.91266 0.34070 0.20085 0.0591 Uiso . . 1.000
H H10A 1.04437 0.59374 0.16649 0.0646 Uiso . . 1.000
H H10B 1.12157 0.47652 0.11092 0.0646 Uiso . . 1.000
H H11A 1.23521 0.48081 0.25402 0.0667 Uiso . . 1.000
H H11B 1.34670 0.49028 0.19538 0.0667 Uiso . . 1.000

loop_
_atom_type_symbol
_atom_type_description
_atom_type_scat_dispersion_real
_atom_type_scat_dispersion_imag
_atom_type_scat_source
C C 0.0033 0.0016 'International Tables Vol C Tables 4.2.6.8 and 6.1.1.4'
H H 0.0000 0.0000 'International Tables Vol C Tables 4.2.6.8 and 6.1.1.4'
N N 0.0061 0.0033 'International Tables Vol C Tables 4.2.6.8 and 6.1.1.4'
O O 0.0106 0.0060 'International Tables Vol C Tables 4.2.6.8 and 6.1.1.4'
S S 0.1246 0.1234 'International Tables Vol C Tables 4.2.6.8 and 6.1.1.4'

loop_
_geom_angle_atom_site_label_1
_geom_angle_atom_site_label_2
_geom_angle_atom_site_label_3
_geom_angle_site_symmetry_1
_geom_angle_site_symmetry_2
_geom_angle_site_symmetry_3
_geom_angle
_geom_angle_publ_flag
C11 S1 C12 . . . 94.86(18) no
C1 N1 C8 . . . 111.7(3) no
C1 N1 C9 . . . 125.1(3) no
C8 N1 C9 . . . 123.0(3) no
O1 C1 N1 . . . 124.6(4) no
O1 C1 C2 . . . 129.6(4) no
N1 C1 C2 . . . 105.7(3) no
C1 C2 C3 . . . 130.5(4) no
C1 C2 C7 . . . 108.2(3) no
C3 C2 C7 . . . 121.3(4) no
C2 C3 C4 . . . 116.9(4) no
C3 C4 C5 . . . 121.4(4) no
C4 C5 C6 . . . 121.3(5) no
C5 C6 C7 . . . 117.2(4) no
C2 C7 C6 . . . 121.9(4) no
C2 C7 C8 . . . 108.7(3) no
C6 C7 C8 . . . 129.5(4) no
O2 C8 N1 . . . 123.4(4) no
O2 C8 C7 . . . 131.0(4) no
N1 C8 C7 . . . 105.6(3) no
N1 C9 C10 . . . 115.1(3) no
N1 C9 C12 . . . 111.0(3) no
C10 C9 C12 . . . 108.3(3) no
C9 C10 C11 . . . 107.9(3) no
S1 C11 C10 . . . 106.4(2) no
S1 C12 O3 . . . 125.6(3) no
S1 C12 C9 . . . 110.3(2) no
O3 C12 C9 . . . 124.1(3) no
C2 C3 H3 . . . 121.00 no
C4 C3 H3 . . . 122.00 no
C3 C4 H4 . . . 119.00 no
C5 C4 H4 . . . 119.00 no
C4 C5 H5 . . . 119.00 no
C6 C5 H5 . . . 119.00 no
C5 C6 H6 . . . 121.00 no
C7 C6 H6 . . . 121.00 no
N1 C9 H9 . . . 107.00 no
C10 C9 H9 . . . 107.00 no
C12 C9 H9 . . . 107.00 no
C9 C10 H10A . . . 110.00 no
C9 C10 H10B . . . 110.00 no
C11 C10 H10A . . . 110.00 no
C11 C10 H10B . . . 110.00 no
H10A C10 H10B . . . 108.00 no
S1 C11 H11A . . . 110.00 no
S1 C11 H11B . . . 110.00 no
C10 C11 H11A . . . 110.00 no
C10 C11 H11B . . . 110.00 no
H11A C11 H11B . . . 109.00 no

loop_
_geom_bond_atom_site_label_1
_geom_bond_atom_site_label_2
_geom_bond_site_symmetry_1
_geom_bond_site_symmetry_2
_geom_bond_distance
_geom_bond_publ_flag
S1 C11 . . 1.811(4) no
S1 C12 . . 1.733(4) no
O1 C1 . . 1.202(5) no
O2 C8 . . 1.207(5) no
O3 C12 . . 1.201(5) no
N1 C1 . . 1.403(5) no
N1 C8 . . 1.398(5) no
N1 C9 . . 1.444(5) no
C1 C2 . . 1.478(6) no
C2 C3 . . 1.364(5) no
C2 C7 . . 1.386(5) no
C3 C4 . . 1.394(7) no
C4 C5 . . 1.383(7) no
C5 C6 . . 1.370(8) no
C6 C7 . . 1.374(6) no
C7 C8 . . 1.477(5) no
C9 C10 . . 1.503(5) no
C9 C12 . . 1.532(5) no
C10 C11 . . 1.521(6) no
C3 H3 . . 0.9300 no
C4 H4 . . 0.9300 no
C5 H5 . . 0.9300 no
C6 H6 . . 0.9300 no
C9 H9 . . 0.9800 no
C10 H10A . . 0.9700 no
C10 H10B . . 0.9700 no
C11 H11A . . 0.9700 no
C11 H11B . . 0.9700 no

loop_
_geom_hbond_atom_site_label_D
_geom_hbond_atom_site_label_H
_geom_hbond_atom_site_label_A
_geom_hbond_site_symmetry_A
_geom_hbond_distance_DH
_geom_hbond_distance_HA
_geom_hbond_distance_DA
_geom_hbond_angle_DHA
_geom_hbond_publ_flag
C10 H10B O1 . 0.97 2.52 3.149(5) 122 yes

loop_
_geom_torsion_atom_site_label_1
_geom_torsion_atom_site_label_2
_geom_torsion_atom_site_label_3
_geom_torsion_atom_site_label_4
_geom_torsion_site_symmetry_1
_geom_torsion_site_symmetry_2
_geom_torsion_site_symmetry_3
_geom_torsion_site_symmetry_4
_geom_torsion
_geom_torsion_publ_flag
C12 S1 C11 C10 . . . . -19.3(3) no
C11 S1 C12 O3 . . . . -178.8(4) no
C11 S1 C12 C9 . . . . -0.9(3) no
C8 N1 C1 O1 . . . . -177.2(3) no
C8 N1 C1 C2 . . . . 3.5(4) no
C9 N1 C1 O1 . . . . -2.4(6) no
C9 N1 C1 C2 . . . . 178.3(3) no
C1 N1 C8 O2 . . . . 176.8(3) no
C1 N1 C8 C7 . . . . -3.8(4) no
C9 N1 C8 O2 . . . . 1.9(5) no
C9 N1 C8 C7 . . . . -178.7(3) no
C1 N1 C9 C10 . . . . 59.6(4) no
C1 N1 C9 C12 . . . . -63.9(4) no
C8 N1 C9 C10 . . . . -126.2(3) no
C8 N1 C9 C12 . . . . 110.3(4) no
O1 C1 C2 C3 . . . . 0.8(7) no
O1 C1 C2 C7 . . . . 178.9(4) no
N1 C1 C2 C3 . . . . -180.0(4) no
N1 C1 C2 C7 . . . . -1.8(4) no
C1 C2 C3 C4 . . . . 179.0(4) no
C7 C2 C3 C4 . . . . 1.1(5) no
C1 C2 C7 C6 . . . . -178.6(3) no
C1 C2 C7 C8 . . . . -0.4(4) no
C3 C2 C7 C6 . . . . -0.3(6) no
C3 C2 C7 C8 . . . . 178.0(3) no
C2 C3 C4 C5 . . . . -1.2(6) no
C3 C4 C5 C6 . . . . 0.5(6) no
C4 C5 C6 C7 . . . . 0.4(6) no
C5 C6 C7 C2 . . . . -0.5(5) no
C5 C6 C7 C8 . . . . -178.3(4) no
C2 C7 C8 O2 . . . . -178.1(4) no
C2 C7 C8 N1 . . . . 2.5(4) no
C6 C7 C8 O2 . . . . -0.1(7) no
C6 C7 C8 N1 . . . . -179.5(4) no
N1 C9 C10 C11 . . . . -160.7(3) no
C12 C9 C10 C11 . . . . -35.8(4) no
N1 C9 C12 S1 . . . . 148.7(2) no
N1 C9 C12 O3 . . . . -33.4(5) no
C10 C9 C12 S1 . . . . 21.4(4) no
C10 C9 C12 O3 . . . . -160.7(4) no
C9 C10 C11 S1 . . . . 34.4(4) no
